data_4112876
loop_
_publ_author_name
'Emmanuelle Despagnet-Ayoub'
'Robert H. Grubbs'

_publ_contact_author
;       Michael W. Day
        Beckman Institute
        California Institute of Technology
        Pasadena, CA  91125
        USA
;
_publ_contact_author_email mikeday@caltech.edu
_publ_contact_author_fax '(626) 449 4159'
_publ_contact_author_phone '(626) 395 2734'
_publ_section_title
;
 A Stable Four-Membered N-Heterocyclic Carbene
;
_journal_name_full 'Journal of the American Chemical Society'
_journal_page_first 10198
_journal_page_last 10199
_journal_paper_doi 10.1021/ja047892d
_journal_volume 126
_journal_year 2004
_chemical_formula_sum 'C31 H48 N3 P'
_chemical_formula_weight 493.69
_chemical_name_systematic
; 
 ? 
;
_space_group_IT_number 14
_symmetry_cell_setting monoclinic
_symmetry_space_group_name_Hall '-P 2yn'
_symmetry_space_group_name_H-M 'P 1 21/n 1'
_atom_sites_solution_hydrogens difmap
_atom_sites_solution_primary direct
_atom_sites_solution_secondary difmap
_audit_creation_method SHELXL-97
_cell_angle_alpha 90.00
_cell_angle_beta 94.240(2)
_cell_angle_gamma 90.00
_cell_formula_units_Z 4
_cell_length_a 8.9994(10)
_cell_length_b 26.366(3)
_cell_length_c 12.6593(14)
_cell_measurement_reflns_used 7639
_cell_measurement_temperature 100(2)
_cell_measurement_theta_max 27.84
_cell_measurement_theta_min 2.23
_cell_volume 2995.6(6)
_computing_cell_refinement 'Bruker SAINT v6.45'
_computing_data_collection 'Bruker SMART v5.054'
_computing_data_reduction 'Bruker SAINT v6.45'
_computing_molecular_graphics 'Bruker SHELXTL'
_computing_publication_material 'Bruker SHELXTL'
_computing_structure_refinement 'SHELXL-97 (Sheldrick, 1997)'
_computing_structure_solution 'SHELXS-97 (Sheldrick, 1990)'
_diffrn_ambient_temperature 100(2)
_diffrn_measured_fraction_theta_full 0.921
_diffrn_measured_fraction_theta_max 0.921
_diffrn_measurement_device_type 'Bruker SMART 1000'
_diffrn_measurement_method '\w scans at 3 \f settings'
_diffrn_radiation_monochromator graphite
_diffrn_radiation_source 'normal-focus sealed tube'
_diffrn_radiation_type MoK\a
_diffrn_radiation_wavelength 0.71073
_diffrn_reflns_av_R_equivalents 0.0643
_diffrn_reflns_av_sigmaI/netI 0.0685
_diffrn_reflns_limit_h_max 11
_diffrn_reflns_limit_h_min -11
_diffrn_reflns_limit_k_max 33
_diffrn_reflns_limit_k_min -34
_diffrn_reflns_limit_l_max 15
_diffrn_reflns_limit_l_min -16
_diffrn_reflns_number 26662
_diffrn_reflns_theta_full 28.38
_diffrn_reflns_theta_max 28.38
_diffrn_reflns_theta_min 1.79
_exptl_absorpt_coefficient_mu 0.114
_exptl_absorpt_correction_T_max 0.9921
_exptl_absorpt_correction_T_min 0.9547
_exptl_absorpt_correction_type none
_exptl_crystal_colour Colorless
_exptl_crystal_density_diffrn 1.095
_exptl_crystal_description Plate
_exptl_crystal_F_000 1080
_exptl_crystal_size_max 0.41
_exptl_crystal_size_mid 0.22
_exptl_crystal_size_min 0.07
_refine_diff_density_max 1.025
_refine_diff_density_min -0.551
_refine_diff_density_rms 0.055
_refine_ls_extinction_method none
_refine_ls_goodness_of_fit_ref 1.496
_refine_ls_hydrogen_treatment Unrestrained
_refine_ls_matrix_type 'Full matrix'
_refine_ls_number_parameters 508
_refine_ls_number_reflns 6905
_refine_ls_number_restraints 0
_refine_ls_restrained_S_all 1.496
_refine_ls_R_factor_all 0.0822
_refine_ls_R_factor_gt 0.0525
_refine_ls_shift/su_max 0.015
_refine_ls_shift/su_mean 0.000
_refine_ls_structure_factor_coef Fsqd
_refine_ls_weighting_details w=1/s^2^(Fo^2^)
_refine_ls_weighting_scheme sigma
_refine_ls_wR_factor_gt 0.0810
_refine_ls_wR_factor_ref 0.0846
_reflns_number_gt 4684
_reflns_number_total 6905
_reflns_threshold_expression >2sigma(I)
_cod_data_source_file ja047892dsi20040413_013321.cif
_cod_data_source_block emd07
_cod_depositor_comments
;
The following automatic conversions were performed:

'_atom_sites_solution_primary' value 'direct methods' was changed to
'direct'.

'_atom_sites_solution_secondary' value 'Difference Fourier map' was
changed to 'difmap'.

'_atom_sites_solution_hydrogens' value 'Difference Fourier map' was
changed to 'difmap'.

Automatic conversion script
Id: cif_fix_values 6452 2018-10-05 10:23:21Z andrius 
;
_cod_original_cell_volume 2995.5(6)
_cod_database_code 4112876

loop_
_symmetry_equiv_pos_as_xyz
'x, y, z'
'-x+1/2, y+1/2, -z+1/2'
'-x, -y, -z'
'x-1/2, -y-1/2, z-1/2'

loop_
_atom_site_label
_atom_site_type_symbol
_atom_site_fract_x
_atom_site_fract_y
_atom_site_fract_z
_atom_site_U_iso_or_equiv
_atom_site_adp_type
_atom_site_occupancy
_atom_site_symmetry_multiplicity
_atom_site_calc_flag
P1 P 0.88660(5) 0.137921(18) 0.72567(4) 0.01887(12) Uani 1 1 d
N1 N 0.73056(14) 0.14180(5) 0.80285(10) 0.0156(3) Uani 1 1 d
N2 N 0.76254(14) 0.08757(5) 0.68937(10) 0.0157(3) Uani 1 1 d
N3 N 1.02959(14) 0.11671(5) 0.80111(11) 0.0176(3) Uani 1 1 d
C1 C 0.64642(19) 0.10784(6) 0.74190(13) 0.0203(4) Uani 1 1 d
C2 C 0.67505(17) 0.17963(6) 0.87131(13) 0.0170(4) Uani 1 1 d
C3 C 0.64466(18) 0.16526(6) 0.97477(13) 0.0182(4) Uani 1 1 d
C4 C 0.5939(2) 0.20242(7) 1.04063(16) 0.0249(4) Uani 1 1 d
C5 C 0.5713(2) 0.25144(8) 1.00725(16) 0.0288(5) Uani 1 1 d
C6 C 0.5979(2) 0.26482(7) 0.90490(15) 0.0262(5) Uani 1 1 d
C7 C 0.64844(18) 0.22936(7) 0.83443(14) 0.0196(4) Uani 1 1 d
C8 C 0.65781(19) 0.11066(7) 1.01228(14) 0.0203(4) Uani 1 1 d
C9 C 0.6996(3) 0.10518(9) 1.13002(16) 0.0298(5) Uani 1 1 d
C10 C 0.5116(2) 0.08243(8) 0.98285(19) 0.0296(5) Uani 1 1 d
C11 C 0.6637(2) 0.24546(7) 0.72025(14) 0.0232(4) Uani 1 1 d
C12 C 0.7758(3) 0.28815(9) 0.71180(19) 0.0352(5) Uani 1 1 d
C13 C 0.5132(2) 0.26073(10) 0.66580(19) 0.0367(6) Uani 1 1 d
C14 C 0.73652(17) 0.05873(6) 0.59291(13) 0.0168(4) Uani 1 1 d
C15 C 0.76706(18) 0.00660(6) 0.59646(13) 0.0185(4) Uani 1 1 d
C16 C 0.7319(2) -0.02183(7) 0.50552(15) 0.0247(4) Uani 1 1 d
C17 C 0.6691(2) 0.00045(7) 0.41419(15) 0.0248(4) Uani 1 1 d
C18 C 0.6443(2) 0.05178(7) 0.41177(15) 0.0229(4) Uani 1 1 d
C19 C 0.67587(18) 0.08223(6) 0.50052(13) 0.0181(4) Uani 1 1 d
C20 C 0.8310(2) -0.01837(7) 0.69765(15) 0.0227(4) Uani 1 1 d
C21 C 0.9298(3) -0.06383(8) 0.6790(2) 0.0343(5) Uani 1 1 d
C22 C 0.7083(3) -0.03223(10) 0.76897(18) 0.0350(5) Uani 1 1 d
C23 C 0.6476(2) 0.13872(7) 0.49198(15) 0.0240(4) Uani 1 1 d
C24 C 0.7643(3) 0.16384(9) 0.4282(2) 0.0424(6) Uani 1 1 d
C25 C 0.4912(3) 0.15159(9) 0.4466(2) 0.0365(6) Uani 1 1 d
C26 C 1.17871(19) 0.14119(7) 0.79205(15) 0.0228(4) Uani 1 1 d
C27 C 1.2342(2) 0.13281(9) 0.68294(17) 0.0299(5) Uani 1 1 d
C28 C 1.1790(3) 0.19694(8) 0.82276(19) 0.0331(5) Uani 1 1 d
C29 C 1.0196(2) 0.07941(7) 0.88776(14) 0.0215(4) Uani 1 1 d
C30 C 1.1281(2) 0.03515(8) 0.87857(19) 0.0259(5) Uani 1 1 d
C31 C 1.0423(2) 0.10509(8) 0.99516(16) 0.0261(5) Uani 1 1 d
H4 H 0.5709(17) 0.1933(6) 1.1081(14) 0.026(5) Uiso 1 1 d
H5 H 0.5329(19) 0.2741(7) 1.0533(14) 0.029(5) Uiso 1 1 d
H6 H 0.5773(16) 0.2994(6) 0.8823(12) 0.013(4) Uiso 1 1 d
H8 H 0.7330(17) 0.0940(6) 0.9760(12) 0.015(4) Uiso 1 1 d
H9A H 0.784(2) 0.1241(7) 1.1534(15) 0.037(6) Uiso 1 1 d
H9B H 0.7192(18) 0.0699(7) 1.1500(14) 0.033(6) Uiso 1 1 d
H9C H 0.613(2) 0.1169(6) 1.1722(14) 0.032(5) Uiso 1 1 d
H10A H 0.426(2) 0.0982(7) 1.0188(15) 0.041(6) Uiso 1 1 d
H10B H 0.5157(19) 0.0482(7) 1.0075(14) 0.035(6) Uiso 1 1 d
H10C H 0.4893(17) 0.0821(6) 0.9075(15) 0.025(5) Uiso 1 1 d
H11 H 0.7016(16) 0.2173(6) 0.6814(12) 0.015(4) Uiso 1 1 d
H12A H 0.747(2) 0.3201(7) 0.7459(15) 0.039(6) Uiso 1 1 d
H12B H 0.7899(19) 0.2965(7) 0.6373(15) 0.033(5) Uiso 1 1 d
H12C H 0.866(2) 0.2785(7) 0.7449(15) 0.045(7) Uiso 1 1 d
H13A H 0.468(2) 0.2911(8) 0.7052(16) 0.055(7) Uiso 1 1 d
H13B H 0.438(2) 0.2316(7) 0.6682(14) 0.040(6) Uiso 1 1 d
H13C H 0.525(2) 0.2690(7) 0.5965(16) 0.036(6) Uiso 1 1 d
H16 H 0.7483(19) -0.0581(7) 0.5101(14) 0.034(5) Uiso 1 1 d
H17 H 0.6453(18) -0.0203(7) 0.3550(14) 0.031(5) Uiso 1 1 d
H18 H 0.5988(17) 0.0671(6) 0.3484(13) 0.019(5) Uiso 1 1 d
H20 H 0.8888(16) 0.0059(6) 0.7325(12) 0.009(4) Uiso 1 1 d
H21A H 0.874(2) -0.0930(8) 0.6475(15) 0.036(6) Uiso 1 1 d
H21B H 0.974(2) -0.0773(7) 0.7455(16) 0.037(6) Uiso 1 1 d
H21C H 1.003(2) -0.0556(7) 0.6318(15) 0.038(6) Uiso 1 1 d
H22A H 0.647(2) -0.0036(7) 0.7833(14) 0.036(6) Uiso 1 1 d
H22B H 0.752(2) -0.0449(7) 0.8381(16) 0.043(6) Uiso 1 1 d
H22C H 0.644(2) -0.0612(7) 0.7358(15) 0.045(6) Uiso 1 1 d
H23 H 0.6548(17) 0.1521(6) 0.5593(13) 0.021(5) Uiso 1 1 d
H24A H 0.867(3) 0.1547(8) 0.4602(16) 0.055(7) Uiso 1 1 d
H24B H 0.753(2) 0.2008(8) 0.4283(15) 0.044(6) Uiso 1 1 d
H24C H 0.752(2) 0.1532(7) 0.3537(16) 0.040(6) Uiso 1 1 d
H25A H 0.475(2) 0.1406(8) 0.3693(17) 0.050(6) Uiso 1 1 d
H25B H 0.472(2) 0.1872(8) 0.4483(15) 0.047(6) Uiso 1 1 d
H25C H 0.415(2) 0.1360(7) 0.4864(15) 0.045(6) Uiso 1 1 d
H26 H 1.2479(17) 0.1214(6) 0.8478(13) 0.019(5) Uiso 1 1 d
H27A H 1.2205(19) 0.0973(8) 0.6619(14) 0.037(6) Uiso 1 1 d
H27B H 1.338(2) 0.1441(7) 0.6834(14) 0.044(6) Uiso 1 1 d
H27C H 1.173(2) 0.1514(7) 0.6275(15) 0.035(6) Uiso 1 1 d
H28A H 1.112(2) 0.2158(7) 0.7716(14) 0.027(5) Uiso 1 1 d
H28B H 1.280(2) 0.2109(7) 0.8261(15) 0.048(6) Uiso 1 1 d
H28C H 1.134(2) 0.2034(7) 0.8929(15) 0.042(6) Uiso 1 1 d
H29 H 0.9020(19) 0.0693(6) 0.8698(13) 0.030(5) Uiso 1 1 d
H30A H 1.1208(17) 0.0204(6) 0.8082(14) 0.022(5) Uiso 1 1 d
H30B H 1.1048(19) 0.0092(7) 0.9321(15) 0.039(6) Uiso 1 1 d
H30C H 1.222(2) 0.0449(6) 0.8976(13) 0.025(5) Uiso 1 1 d
H31A H 1.1427(18) 0.1178(6) 1.0063(12) 0.015(4) Uiso 1 1 d
H31B H 1.0244(19) 0.0811(7) 1.0522(15) 0.041(6) Uiso 1 1 d
H31C H 0.973(2) 0.1343(8) 0.9981(14) 0.043(6) Uiso 1 1 d

loop_
_atom_site_aniso_label
_atom_site_aniso_U_11
_atom_site_aniso_U_22
_atom_site_aniso_U_33
_atom_site_aniso_U_23
_atom_site_aniso_U_13
_atom_site_aniso_U_12
P1 0.0187(2) 0.0186(3) 0.0193(3) -0.0004(2) 0.00085(19) 0.0000(2)
N1 0.0149(7) 0.0158(8) 0.0159(8) -0.0007(7) -0.0004(6) 0.0005(6)
N2 0.0142(8) 0.0154(8) 0.0174(8) -0.0021(6) -0.0001(6) 0.0001(6)
N3 0.0160(8) 0.0173(8) 0.0192(8) 0.0006(6) -0.0002(6) -0.0016(6)
C1 0.0218(10) 0.0198(10) 0.0189(10) 0.0001(8) -0.0002(8) 0.0008(8)
C2 0.0125(9) 0.0200(10) 0.0182(10) -0.0040(8) -0.0011(7) 0.0018(7)
C3 0.0125(9) 0.0222(10) 0.0195(10) -0.0018(8) -0.0014(7) 0.0006(7)
C4 0.0256(11) 0.0313(12) 0.0185(11) 0.0004(9) 0.0056(9) 0.0031(9)
C5 0.0330(12) 0.0269(11) 0.0275(12) -0.0083(10) 0.0075(9) 0.0069(9)
C6 0.0285(11) 0.0202(11) 0.0304(12) -0.0007(9) 0.0050(9) 0.0050(9)
C7 0.0161(9) 0.0208(10) 0.0217(10) -0.0013(8) 0.0008(8) 0.0016(8)
C8 0.0161(10) 0.0258(11) 0.0193(10) 0.0008(8) 0.0039(8) 0.0024(8)
C9 0.0296(13) 0.0339(13) 0.0260(12) 0.0040(10) 0.0026(10) 0.0048(11)
C10 0.0276(12) 0.0294(13) 0.0318(13) 0.0053(11) 0.0021(10) -0.0055(10)
C11 0.0294(11) 0.0182(10) 0.0225(11) -0.0009(9) 0.0055(9) 0.0064(9)
C12 0.0344(14) 0.0408(15) 0.0312(14) 0.0035(12) 0.0079(11) -0.0053(11)
C13 0.0340(13) 0.0470(16) 0.0282(14) 0.0131(12) -0.0027(10) -0.0035(12)
C14 0.0123(9) 0.0208(10) 0.0174(10) -0.0036(8) 0.0014(7) -0.0018(7)
C15 0.0164(9) 0.0188(10) 0.0201(10) -0.0010(8) -0.0004(8) -0.0004(8)
C16 0.0267(11) 0.0195(11) 0.0273(11) -0.0045(9) -0.0015(9) 0.0023(9)
C17 0.0282(11) 0.0255(11) 0.0205(11) -0.0076(9) -0.0005(9) -0.0001(9)
C18 0.0238(11) 0.0281(12) 0.0165(10) 0.0026(9) -0.0014(8) 0.0007(9)
C19 0.0168(9) 0.0199(10) 0.0175(10) -0.0009(8) 0.0012(7) -0.0018(8)
C20 0.0253(11) 0.0179(10) 0.0235(11) -0.0023(9) -0.0076(9) -0.0004(9)
C21 0.0403(14) 0.0280(13) 0.0329(14) -0.0015(11) -0.0089(12) 0.0110(11)
C22 0.0365(14) 0.0399(14) 0.0280(13) 0.0117(11) -0.0024(11) 0.0052(12)
C23 0.0323(11) 0.0228(10) 0.0158(10) -0.0010(9) -0.0046(8) 0.0006(9)
C24 0.0484(17) 0.0285(14) 0.0506(17) 0.0078(12) 0.0062(13) -0.0089(11)
C25 0.0356(14) 0.0265(13) 0.0463(16) 0.0013(11) -0.0049(11) 0.0083(10)
C26 0.0178(10) 0.0253(11) 0.0252(11) 0.0004(9) 0.0009(8) -0.0035(8)
C27 0.0247(12) 0.0332(13) 0.0327(13) -0.0006(11) 0.0090(10) -0.0003(10)
C28 0.0313(13) 0.0293(12) 0.0398(14) -0.0104(11) 0.0096(11) -0.0104(10)
C29 0.0199(10) 0.0217(10) 0.0222(10) 0.0031(8) -0.0038(8) -0.0002(8)
C30 0.0208(11) 0.0211(11) 0.0350(13) 0.0029(10) -0.0037(10) 0.0007(9)
C31 0.0245(12) 0.0298(12) 0.0233(12) 0.0014(10) -0.0033(9) -0.0012(10)

loop_
_atom_type_symbol
_atom_type_description
_atom_type_scat_dispersion_real
_atom_type_scat_dispersion_imag
_atom_type_scat_source
C C 0.0033 0.0016 'International Tables Vol C Tables 4.2.6.8 and 6.1.1.4'
H H 0.0000 0.0000 'International Tables Vol C Tables 4.2.6.8 and 6.1.1.4'
N N 0.0061 0.0033 'International Tables Vol C Tables 4.2.6.8 and 6.1.1.4'
P P 0.1023 0.0942 'International Tables Vol C Tables 4.2.6.8 and 6.1.1.4'

loop_
_geom_angle_atom_site_label_1
_geom_angle_atom_site_label_2
_geom_angle_atom_site_label_3
_geom_angle
N3 P1 N1 108.53(7)
N3 P1 N2 110.30(7)
N1 P1 N2 71.13(6)
N3 P1 C1 121.72(7)
N1 P1 C1 36.04(6)
N2 P1 C1 36.49(6)
C1 N1 C2 126.21(13)
C1 N1 P1 94.54(10)
C2 N1 P1 134.31(11)
C1 N2 C14 121.87(13)
C1 N2 P1 93.99(10)
C14 N2 P1 132.34(11)
C29 N3 C26 116.46(13)
C29 N3 P1 124.68(11)
C26 N3 P1 118.39(11)
N1 C1 N2 96.72(13)
N1 C1 P1 49.42(8)
N2 C1 P1 49.51(8)
C7 C2 C3 121.27(15)
C7 C2 N1 120.39(15)
C3 C2 N1 118.32(15)
C4 C3 C2 117.66(16)
C4 C3 C8 120.26(16)
C2 C3 C8 121.99(15)
C5 C4 C3 121.96(18)
C5 C4 H4 119.4(11)
C3 C4 H4 118.6(11)
C4 C5 C6 119.89(19)
C4 C5 H5 118.1(11)
C6 C5 H5 121.9(11)
C5 C6 C7 121.16(18)
C5 C6 H6 118.4(9)
C7 C6 H6 120.5(9)
C6 C7 C2 117.98(16)
C6 C7 C11 118.56(16)
C2 C7 C11 123.36(16)
C3 C8 C9 113.93(16)
C3 C8 C10 109.79(15)
C9 C8 C10 109.79(16)
C3 C8 H8 109.1(9)
C9 C8 H8 107.3(9)
C10 C8 H8 106.7(9)
C8 C9 H9A 113.3(12)
C8 C9 H9B 111.9(11)
H9A C9 H9B 107.2(15)
C8 C9 H9C 109.9(10)
H9A C9 H9C 107.9(15)
H9B C9 H9C 106.4(14)
C8 C10 H10A 111.0(11)
C8 C10 H10B 111.6(11)
H10A C10 H10B 104.6(15)
C8 C10 H10C 111.0(10)
H10A C10 H10C 110.0(15)
H10B C10 H10C 108.4(15)
C12 C11 C7 112.33(17)
C12 C11 C13 110.11(18)
C7 C11 C13 111.27(16)
C12 C11 H11 105.7(9)
C7 C11 H11 109.2(9)
C13 C11 H11 107.9(9)
C11 C12 H12A 113.6(11)
C11 C12 H12B 111.4(11)
H12A C12 H12B 106.6(15)
C11 C12 H12C 109.4(12)
H12A C12 H12C 106.9(16)
H12B C12 H12C 108.9(16)
C11 C13 H13A 110.6(11)
C11 C13 H13B 110.7(10)
H13A C13 H13B 106.3(15)
C11 C13 H13C 109.5(12)
H13A C13 H13C 110.6(16)
H13B C13 H13C 109.1(16)
C19 C14 C15 121.65(16)
C19 C14 N2 120.22(15)
C15 C14 N2 118.07(15)
C16 C15 C14 118.03(16)
C16 C15 C20 120.97(16)
C14 C15 C20 120.95(15)
C17 C16 C15 121.21(18)
C17 C16 H16 121.5(11)
C15 C16 H16 117.2(11)
C18 C17 C16 119.65(18)
C18 C17 H17 122.0(11)
C16 C17 H17 118.4(11)
C17 C18 C19 121.84(18)
C17 C18 H18 119.5(10)
C19 C18 H18 118.6(10)
C18 C19 C14 117.58(16)
C18 C19 C23 119.10(16)
C14 C19 C23 123.29(15)
C15 C20 C21 113.64(16)
C15 C20 C22 111.07(16)
C21 C20 C22 111.15(18)
C15 C20 H20 105.7(9)
C21 C20 H20 107.8(9)
C22 C20 H20 107.1(9)
C20 C21 H21A 113.2(11)
C20 C21 H21B 111.1(11)
H21A C21 H21B 103.2(15)
C20 C21 H21C 111.1(11)
H21A C21 H21C 106.1(16)
H21B C21 H21C 111.8(16)
C20 C22 H22A 112.1(11)
C20 C22 H22B 110.3(11)
H22A C22 H22B 107.2(15)
C20 C22 H22C 110.4(11)
H22A C22 H22C 110.2(15)
H22B C22 H22C 106.5(15)
C19 C23 C25 113.15(16)
C19 C23 C24 110.31(17)
C25 C23 C24 110.99(19)
C19 C23 H23 108.2(10)
C25 C23 H23 105.3(10)
C24 C23 H23 108.6(10)
C23 C24 H24A 109.1(12)
C23 C24 H24B 111.0(11)
H24A C24 H24B 109.1(16)
C23 C24 H24C 110.8(11)
H24A C24 H24C 110.4(17)
H24B C24 H24C 106.4(16)
C23 C25 H25A 111.5(11)
C23 C25 H25B 112.1(12)
H25A C25 H25B 106.7(16)
C23 C25 H25C 112.1(12)
H25A C25 H25C 108.6(16)
H25B C25 H25C 105.5(16)
N3 C26 C28 112.37(15)
N3 C26 C27 111.26(15)
C28 C26 C27 112.26(17)
N3 C26 H26 103.0(8)
C28 C26 H26 108.7(8)
C27 C26 H26 108.8(9)
C26 C27 H27A 110.1(11)
C26 C27 H27B 109.1(11)
H27A C27 H27B 113.1(15)
C26 C27 H27C 111.6(10)
H27A C27 H27C 103.2(15)
H27B C27 H27C 109.6(15)
C26 C28 H28A 109.3(10)
C26 C28 H28B 111.0(12)
H28A C28 H28B 111.0(16)
C26 C28 H28C 113.1(11)
H28A C28 H28C 103.0(14)
H28B C28 H28C 109.2(15)
N3 C29 C31 110.83(15)
N3 C29 C30 112.09(15)
C31 C29 C30 111.30(16)
N3 C29 H29 96.7(9)
C31 C29 H29 110.9(9)
C30 C29 H29 114.2(9)
C29 C30 H30A 112.0(10)
C29 C30 H30B 107.8(10)
H30A C30 H30B 110.2(14)
C29 C30 H30C 110.8(11)
H30A C30 H30C 111.0(14)
H30B C30 H30C 104.8(15)
C29 C31 H31A 110.4(9)
C29 C31 H31B 110.6(11)
H31A C31 H31B 108.6(14)
C29 C31 H31C 109.6(11)
H31A C31 H31C 108.1(14)
H31B C31 H31C 109.4(15)

loop_
_geom_bond_atom_site_label_1
_geom_bond_atom_site_label_2
_geom_bond_distance
P1 N3 1.6429(14)
P1 N1 1.7720(13)
P1 N2 1.7731(14)
N1 C1 1.373(2)
N1 C2 1.435(2)
N2 C1 1.387(2)
N2 C14 1.443(2)
N3 C29 1.481(2)
N3 C26 1.501(2)
C2 C7 1.406(2)
C2 C3 1.410(2)
C3 C4 1.386(2)
C3 C8 1.518(2)
C4 C5 1.370(3)
C4 H4 0.926(17)
C5 C6 1.381(3)
C5 H5 0.920(17)
C6 C7 1.391(2)
C6 H6 0.970(16)
C7 C11 1.522(2)
C8 C9 1.517(3)
C8 C10 1.534(3)
C8 H8 0.952(15)
C9 H9A 0.940(19)
C9 H9B 0.976(19)
C9 H9C 1.024(18)
C10 H10A 1.011(19)
C10 H10B 0.955(19)
C10 H10C 0.960(17)
C11 C12 1.520(3)
C11 C13 1.527(3)
C11 H11 0.966(15)
C12 H12A 0.992(19)
C12 H12B 0.986(19)
C12 H12C 0.93(2)
C13 H13A 1.04(2)
C13 H13B 1.024(19)
C13 H13C 0.917(19)
C14 C19 1.398(2)
C14 C15 1.402(2)
C15 C16 1.391(2)
C15 C20 1.515(2)
C16 C17 1.380(3)
C16 H16 0.968(18)
C17 C18 1.372(3)
C17 H17 0.939(18)
C18 C19 1.393(2)
C18 H18 0.963(16)
C19 C23 1.513(2)
C20 C21 1.521(3)
C20 C22 1.521(3)
C20 H20 0.917(15)
C21 H21A 0.99(2)
C21 H21B 0.970(19)
C21 H21C 0.948(19)
C22 H22A 0.959(19)
C22 H22B 0.99(2)
C22 H22C 1.029(19)
C23 C25 1.519(3)
C23 C24 1.523(3)
C23 H23 0.921(16)
C24 H24A 1.01(2)
C24 H24B 0.98(2)
C24 H24C 0.982(19)
C25 H25A 1.02(2)
C25 H25B 0.95(2)
C25 H25C 0.97(2)
C26 C28 1.520(3)
C26 C27 1.519(3)
C26 H26 1.046(16)
C27 H27A 0.98(2)
C27 H27B 0.981(19)
C27 H27C 0.991(19)
C28 H28A 0.985(17)
C28 H28B 0.98(2)
C28 H28C 1.018(19)
C29 C31 1.519(2)
C29 C30 1.531(2)
C29 H29 1.098(16)
C30 H30A 0.969(17)
C30 H30B 0.997(19)
C30 H30C 0.901(17)
C31 H31A 0.964(16)
C31 H31B 0.982(19)
C31 H31C 0.99(2)
